data_4312229
loop_
_publ_author_name
'Michael J. McNevin'
'John R. Hagadorn'

_publ_contact_author_address '215 UCB, Boulder, CO, 80309-0215, USA'
_publ_contact_author_name 'John R. Hagadorn'
_publ_section_title
;
 Dititanium Complexes of Preorganized Binucleating Bis(amidinates)
;
_journal_name_full 'Inorganic Chemistry'
_journal_page_first 8547
_journal_page_last 8554
_journal_paper_doi 10.1021/ic0488841
_journal_volume 43
_journal_year 2004
_chemical_formula_sum 'C41 H76 N10 O Ti2'
_chemical_formula_weight 820.92
_chemical_name_common iPrLXanTi2(NMe2)6
_chemical_name_systematic
; 
 ? 
;
_space_group_IT_number 152
_symmetry_cell_setting trigonal
_symmetry_space_group_name_Hall 'P 31 2"'
_symmetry_space_group_name_H-M 'P 31 2 1'
_atom_sites_solution_hydrogens geom
_atom_sites_solution_primary direct
_atom_sites_solution_secondary difmap
_audit_creation_method SHELXL-97
_cell_angle_alpha 90.00
_cell_angle_beta 90.00
_cell_angle_gamma 120.00
_cell_formula_units_Z 3
_cell_length_a 13.2566(19)
_cell_length_b 13.2566(19)
_cell_length_c 23.143(5)
_cell_measurement_reflns_used 6449
_cell_measurement_temperature 293(2)
_cell_measurement_theta_max 29.978
_cell_measurement_theta_min 2.497
_cell_volume 3522.2(10)
_computing_cell_refinement 'SAINT, Bruker'
_computing_data_collection 'SMART, Bruker'
_computing_data_reduction 'SAINT, Bruker'
_computing_molecular_graphics 'SHELXTL, Bruker'
_computing_structure_refinement 'SHELXL-97 (Sheldrick, 1997)'
_computing_structure_solution 'SHELXS-97 (Sheldrick, 1990)'
_diffrn_ambient_temperature 293(2)
_diffrn_measured_fraction_theta_full 1.000
_diffrn_measured_fraction_theta_max 1.000
_diffrn_radiation_monochromator graphite
_diffrn_radiation_source 'fine-focus sealed tube'
_diffrn_radiation_type MoK\a
_diffrn_radiation_wavelength 0.71073
_diffrn_reflns_av_R_equivalents 0.0969
_diffrn_reflns_av_sigmaI/netI 0.0476
_diffrn_reflns_limit_h_max 10
_diffrn_reflns_limit_h_min -17
_diffrn_reflns_limit_k_max 17
_diffrn_reflns_limit_k_min -17
_diffrn_reflns_limit_l_max 30
_diffrn_reflns_limit_l_min -26
_diffrn_reflns_number 29003
_diffrn_reflns_theta_full 27.47
_diffrn_reflns_theta_max 27.47
_diffrn_reflns_theta_min 1.77
_exptl_absorpt_coefficient_mu 0.381
_exptl_absorpt_correction_T_max 1.00
_exptl_absorpt_correction_T_min 0.230
_exptl_absorpt_correction_type multi-scan
_exptl_absorpt_process_details
;
absorption correction applied using SADABS (Blessing, R. H. Acta Crystallogr., 
Sect. A 1995, 51, 33-38)
;
_exptl_crystal_colour yellow
_exptl_crystal_density_diffrn 1.161
_exptl_crystal_density_method 'not measured'
_exptl_crystal_description prism
_exptl_crystal_F_000 1332
_exptl_crystal_size_max 0.50
_exptl_crystal_size_mid 0.40
_exptl_crystal_size_min 0.40
_refine_diff_density_max 0.384
_refine_diff_density_min -0.302
_refine_diff_density_rms 0.060
_refine_ls_abs_structure_details 'Flack H D (1983), Acta Cryst. A39, 876-881'
_refine_ls_abs_structure_Flack 0.18(3)
_refine_ls_extinction_method none
_refine_ls_goodness_of_fit_ref 1.021
_refine_ls_hydrogen_treatment mixed
_refine_ls_matrix_type full
_refine_ls_number_parameters 257
_refine_ls_number_reflns 5392
_refine_ls_number_restraints 0
_refine_ls_restrained_S_all 1.021
_refine_ls_R_factor_all 0.0534
_refine_ls_R_factor_gt 0.0452
_refine_ls_shift/su_max 0.000
_refine_ls_shift/su_mean 0.000
_refine_ls_structure_factor_coef Fsqd
_refine_ls_weighting_details 'calc w=1/[\s^2^(Fo^2^)+(0.0801P)^2^+0.1388P] where P=(Fo^2^+2Fc^2^)/3'
_refine_ls_weighting_scheme calc
_refine_ls_wR_factor_gt 0.1154
_refine_ls_wR_factor_ref 0.1215
_reflns_number_gt 4733
_reflns_number_total 5392
_reflns_threshold_expression >2sigma(I)
_cod_data_source_file ic0488841si20040813_063613_2.cif
_cod_data_source_block compound_3
_cod_database_code 4312229

loop_
_symmetry_equiv_pos_as_xyz
'x, y, z'
'-y, x-y, z+1/3'
'-x+y, -x, z+2/3'
'y, x, -z'
'x-y, -y, -z+2/3'
'-x, -x+y, -z+1/3'

loop_
_atom_site_label
_atom_site_type_symbol
_atom_site_fract_x
_atom_site_fract_y
_atom_site_fract_z
_atom_site_U_iso_or_equiv
_atom_site_adp_type
_atom_site_occupancy
_atom_site_symmetry_multiplicity
_atom_site_calc_flag
_atom_site_refinement_flags
_atom_site_disorder_assembly
_atom_site_disorder_group
Ti1 Ti 0.29045(3) 0.97749(3) 0.132299(17) 0.02692(11) Uani 1 1 d . . .
O1 O 0.0000 0.54256(16) 0.1667 0.0278(5) Uani 1 2 d S . .
N1 N 0.15797(17) 0.81132(16) 0.11041(8) 0.0286(4) Uani 1 1 d . . .
N2 N 0.27095(17) 0.82351(17) 0.18378(8) 0.0312(4) Uani 1 1 d . . .
N3 N 0.43468(17) 1.02071(18) 0.09591(9) 0.0342(4) Uani 1 1 d . . .
N4 N 0.23920(19) 1.06254(18) 0.08480(9) 0.0358(5) Uani 1 1 d . . .
N5 N 0.31989(19) 1.07208(18) 0.20035(9) 0.0365(5) Uani 1 1 d . . .
C1 C 0.1876(2) 0.64124(19) 0.12637(9) 0.0284(4) Uani 1 1 d . . .
C2 C 0.2775(2) 0.6391(2) 0.09624(10) 0.0357(5) Uani 1 1 d . . .
H2 H 0.3398 0.7085 0.0829 0.043 Uiso 1 1 calc R . .
C3 C 0.2754(2) 0.5355(2) 0.08592(11) 0.0387(6) Uani 1 1 d . . .
H3 H 0.3339 0.5345 0.0642 0.046 Uiso 1 1 calc R . .
C4 C 0.1855(2) 0.4334(2) 0.10827(10) 0.0348(5) Uani 1 1 d . . .
H4 H 0.1867 0.3643 0.1032 0.042 Uiso 1 1 calc R . .
C5 C 0.0925(2) 0.43098(19) 0.13832(9) 0.0295(5) Uani 1 1 d . . .
C6 C 0.0928(2) 0.53580(18) 0.14380(8) 0.0264(4) Uani 1 1 d . . .
C7 C 0.0000 0.3191(2) 0.1667 0.0301(6) Uani 1 2 d S . .
C8 C -0.0603(3) 0.2229(2) 0.12112(11) 0.0439(6) Uani 1 1 d . . .
H8A H -0.1162 0.1519 0.1397 0.066 Uiso 1 1 calc R . .
H8B H -0.0031 0.2108 0.1017 0.066 Uiso 1 1 calc R . .
H8C H -0.0991 0.2457 0.0935 0.066 Uiso 1 1 calc R . .
C9 C 0.1269(3) 0.7764(3) 0.00513(11) 0.0501(7) Uani 1 1 d . . .
H9A H 0.1632 0.8587 -0.0017 0.075 Uiso 1 1 calc R . .
H9B H 0.0681 0.7353 -0.0236 0.075 Uiso 1 1 calc R . .
H9C H 0.1846 0.7529 0.0030 0.075 Uiso 1 1 calc R . .
C10 C 0.0717(2) 0.7486(2) 0.06454(10) 0.0326(5) Uani 1 1 d . . .
H10 H 0.0376 0.6648 0.0713 0.046 Uiso 1 1 calc R . .
C11 C -0.0249(3) 0.7781(3) 0.06804(13) 0.0497(7) Uani 1 1 d . . .
H11A H -0.0593 0.7592 0.1058 0.074 Uiso 1 1 calc R . .
H11B H -0.0833 0.7341 0.0396 0.074 Uiso 1 1 calc R . .
H11C H 0.0067 0.8598 0.0609 0.074 Uiso 1 1 calc R . .
C12 C 0.4510(3) 0.8883(3) 0.23870(14) 0.0516(7) Uani 1 1 d . . .
H12A H 0.4939 0.9316 0.2054 0.077 Uiso 1 1 calc R . .
H12B H 0.4956 0.8612 0.2595 0.077 Uiso 1 1 calc R . .
H12C H 0.4359 0.9376 0.2633 0.077 Uiso 1 1 calc R . .
C13 C 0.3361(2) 0.7846(2) 0.21959(11) 0.0375(6) Uani 1 1 d . . .
H13 H 0.3533 0.7335 0.1961 0.053 Uiso 1 1 calc R . .
C14 C 0.2641(3) 0.7154(3) 0.27129(12) 0.0489(7) Uani 1 1 d . . .
H14A H 0.2498 0.7651 0.2959 0.073 Uiso 1 1 calc R . .
H14B H 0.3058 0.6855 0.2924 0.073 Uiso 1 1 calc R . .
H14C H 0.1913 0.6518 0.2582 0.073 Uiso 1 1 calc R . .
C15 C 0.5478(2) 1.1152(3) 0.11344(15) 0.0582(9) Uani 1 1 d . . .
H15A H 0.6003 1.0859 0.1190 0.087 Uiso 1 1 calc R . .
H15B H 0.5401 1.1482 0.1490 0.087 Uiso 1 1 calc R . .
H15C H 0.5779 1.1741 0.0840 0.087 Uiso 1 1 calc R . .
C16 C 0.4444(2) 0.9640(2) 0.04392(12) 0.0439(6) Uani 1 1 d . . .
H16A H 0.4766 1.0200 0.0132 0.066 Uiso 1 1 calc R . .
H16B H 0.3686 0.9024 0.0329 0.066 Uiso 1 1 calc R . .
H16C H 0.4943 0.9324 0.0514 0.066 Uiso 1 1 calc R . .
C17 C 0.2846(3) 1.1207(3) 0.03015(12) 0.0471(6) Uani 1 1 d . . .
H17A H 0.2224 1.0937 0.0025 0.071 Uiso 1 1 calc R . .
H17B H 0.3428 1.1038 0.0164 0.071 Uiso 1 1 calc R . .
H17C H 0.3186 1.2033 0.0352 0.071 Uiso 1 1 calc R . .
C18 C 0.1450(3) 1.0797(3) 0.10407(15) 0.0543(8) Uani 1 1 d . . .
H18A H 0.1738 1.1612 0.1101 0.082 Uiso 1 1 calc R . .
H18B H 0.1138 1.0383 0.1396 0.082 Uiso 1 1 calc R . .
H18C H 0.0848 1.0508 0.0752 0.082 Uiso 1 1 calc R . .
C19 C 0.3628(3) 1.1976(3) 0.19612(13) 0.0545(8) Uani 1 1 d . . .
H19A H 0.3059 1.2145 0.2120 0.082 Uiso 1 1 calc R . .
H19B H 0.3763 1.2210 0.1563 0.082 Uiso 1 1 calc R . .
H19C H 0.4343 1.2396 0.2173 0.082 Uiso 1 1 calc R . .
C20 C 0.3007(3) 1.0387(2) 0.26074(10) 0.0416(6) Uani 1 1 d . . .
H20A H 0.3726 1.0813 0.2816 0.062 Uiso 1 1 calc R . .
H20B H 0.2727 0.9567 0.2641 0.062 Uiso 1 1 calc R . .
H20C H 0.2440 1.0560 0.2765 0.062 Uiso 1 1 calc R . .
C21 C 0.20203(19) 0.75812(17) 0.14169(9) 0.0255(4) Uani 1 1 d . . .

loop_
_atom_site_aniso_label
_atom_site_aniso_U_11
_atom_site_aniso_U_22
_atom_site_aniso_U_33
_atom_site_aniso_U_23
_atom_site_aniso_U_13
_atom_site_aniso_U_12
Ti1 0.0306(2) 0.02562(19) 0.02368(18) -0.00063(14) 0.00227(15) 0.01336(15)
O1 0.0348(12) 0.0260(8) 0.0254(11) 0.0023(5) 0.0045(9) 0.0174(6)
N1 0.0331(10) 0.0272(9) 0.0258(9) 0.0005(7) 0.0005(8) 0.0153(8)
N2 0.0338(11) 0.0328(10) 0.0264(9) -0.0017(7) -0.0019(8) 0.0162(9)
N3 0.0324(10) 0.0317(10) 0.0332(11) -0.0016(8) 0.0047(8) 0.0120(8)
N4 0.0450(12) 0.0331(11) 0.0333(11) 0.0033(8) 0.0018(9) 0.0225(10)
N5 0.0440(12) 0.0307(10) 0.0310(10) -0.0036(8) 0.0040(9) 0.0158(9)
C1 0.0353(12) 0.0296(10) 0.0223(10) -0.0009(8) -0.0007(9) 0.0178(10)
C2 0.0383(13) 0.0398(13) 0.0307(12) 0.0012(10) 0.0054(10) 0.0208(11)
C3 0.0414(13) 0.0488(15) 0.0345(13) -0.0043(11) 0.0056(10) 0.0289(12)
C4 0.0445(13) 0.0372(13) 0.0319(12) -0.0051(9) 0.0008(10) 0.0273(11)
C5 0.0371(12) 0.0332(12) 0.0209(10) -0.0017(8) -0.0018(8) 0.0195(10)
C6 0.0349(11) 0.0315(10) 0.0166(9) -0.0019(7) -0.0019(8) 0.0196(10)
C7 0.0420(17) 0.0288(11) 0.0241(14) -0.0014(6) -0.0029(12) 0.0210(8)
C8 0.0546(16) 0.0354(13) 0.0373(13) -0.0114(10) -0.0008(12) 0.0192(13)
C9 0.0503(17) 0.0609(18) 0.0246(13) -0.0085(12) -0.0031(11) 0.0170(14)
C10 0.0327(12) 0.0305(12) 0.0284(12) 0.0020(9) -0.0045(9) 0.0112(10)
C11 0.0466(15) 0.067(2) 0.0431(15) 0.0008(14) -0.0088(12) 0.0337(15)
C12 0.0439(16) 0.0639(19) 0.0557(18) -0.0102(15) -0.0169(14) 0.0335(14)
C13 0.0469(15) 0.0439(14) 0.0310(13) -0.0053(10) -0.0077(10) 0.0296(13)
C14 0.0633(18) 0.0582(18) 0.0329(14) 0.0066(12) -0.0053(13) 0.0360(15)
C15 0.0369(14) 0.0523(18) 0.063(2) -0.0176(15) 0.0082(13) 0.0051(13)
C16 0.0403(14) 0.0489(15) 0.0409(14) -0.0046(12) 0.0052(11) 0.0211(12)
C17 0.0598(17) 0.0447(15) 0.0370(14) 0.0059(12) -0.0024(12) 0.0262(13)
C18 0.062(2) 0.0577(19) 0.0621(19) 0.0095(15) 0.0086(15) 0.0440(18)
C19 0.073(2) 0.0340(14) 0.0471(17) -0.0066(12) 0.0024(15) 0.0200(14)
C20 0.0519(15) 0.0380(13) 0.0294(12) -0.0068(10) 0.0027(11) 0.0184(11)
C21 0.0265(11) 0.0241(9) 0.0224(10) 0.0020(7) 0.0055(8) 0.0102(9)

loop_
_atom_type_symbol
_atom_type_description
_atom_type_scat_dispersion_real
_atom_type_scat_dispersion_imag
_atom_type_scat_source
C C 0.0033 0.0016 'International Tables Vol C Tables 4.2.6.8 and 6.1.1.4'
H H 0.0000 0.0000 'International Tables Vol C Tables 4.2.6.8 and 6.1.1.4'
N N 0.0061 0.0033 'International Tables Vol C Tables 4.2.6.8 and 6.1.1.4'
O O 0.0106 0.0060 'International Tables Vol C Tables 4.2.6.8 and 6.1.1.4'
Ti Ti 0.2776 0.4457 'International Tables Vol C Tables 4.2.6.8 and 6.1.1.4'

loop_
_geom_angle_atom_site_label_1
_geom_angle_atom_site_label_2
_geom_angle_atom_site_label_3
_geom_angle
_geom_angle_site_symmetry_1
_geom_angle_site_symmetry_3
_geom_angle_publ_flag
N3 Ti1 N4 99.63(10) . . ?
N3 Ti1 N5 108.70(9) . . ?
N4 Ti1 N5 95.82(9) . . ?
N3 Ti1 N1 113.68(8) . . ?
N4 Ti1 N1 97.05(9) . . ?
N5 Ti1 N1 132.62(9) . . ?
N3 Ti1 N2 98.59(8) . . ?
N4 Ti1 N2 156.04(9) . . ?
N5 Ti1 N2 92.94(8) . . ?
N1 Ti1 N2 61.18(7) . . ?
N3 Ti1 C21 101.65(8) . . ?
N4 Ti1 C21 128.50(8) . . ?
N5 Ti1 C21 120.10(8) . . ?
N1 Ti1 C21 31.51(7) . . ?
N2 Ti1 C21 31.19(7) . . ?
N3 Ti1 Ti1 162.21(6) . 6 ?
N4 Ti1 Ti1 80.51(7) . 6 ?
N5 Ti1 Ti1 88.91(7) . 6 ?
N1 Ti1 Ti1 49.09(6) . 6 ?
N2 Ti1 Ti1 77.39(5) . 6 ?
C21 Ti1 Ti1 65.92(5) . 6 ?
C6 O1 C6 118.7(2) 6 . ?
C21 N1 C10 120.94(19) . . ?
C21 N1 Ti1 93.83(14) . . ?
C10 N1 Ti1 141.15(15) . . ?
C21 N2 C13 121.5(2) . . ?
C21 N2 Ti1 86.17(13) . . ?
C13 N2 Ti1 142.54(17) . . ?
C15 N3 C16 110.9(2) . . ?
C15 N3 Ti1 125.98(17) . . ?
C16 N3 Ti1 123.10(17) . . ?
C17 N4 C18 110.3(2) . . ?
C17 N4 Ti1 129.57(19) . . ?
C18 N4 Ti1 120.07(19) . . ?
C20 N5 C19 108.6(2) . . ?
C20 N5 Ti1 129.92(17) . . ?
C19 N5 Ti1 121.37(18) . . ?
C6 C1 C2 118.4(2) . . ?
C6 C1 C21 123.5(2) . . ?
C2 C1 C21 118.0(2) . . ?
C3 C2 C1 121.0(2) . . ?
C2 C3 C4 119.2(2) . . ?
C3 C4 C5 121.8(2) . . ?
C6 C5 C4 117.3(2) . . ?
C6 C5 C7 122.1(2) . . ?
C4 C5 C7 120.5(2) . . ?
O1 C6 C1 115.54(19) . . ?
O1 C6 C5 122.7(2) . . ?
C1 C6 C5 121.8(2) . . ?
C5 C7 C5 110.2(3) 6 . ?
C5 C7 C8 110.17(13) 6 6 ?
C5 C7 C8 107.93(15) . 6 ?
C5 C7 C8 107.93(15) 6 . ?
C5 C7 C8 110.17(13) . . ?
C8 C7 C8 110.4(3) 6 . ?
N1 C10 C9 111.8(2) . . ?
N1 C10 C11 109.4(2) . . ?
C9 C10 C11 110.7(2) . . ?
N2 C13 C14 110.8(2) . . ?
N2 C13 C12 110.3(2) . . ?
C14 C13 C12 111.1(2) . . ?
N2 C21 N1 113.34(19) . . ?
N2 C21 C1 122.7(2) . . ?
N1 C21 C1 123.57(19) . . ?
N2 C21 Ti1 62.64(12) . . ?
N1 C21 Ti1 54.67(11) . . ?
C1 C21 Ti1 154.87(15) . . ?

loop_
_geom_bond_atom_site_label_1
_geom_bond_atom_site_label_2
_geom_bond_distance
_geom_bond_site_symmetry_2
_geom_bond_publ_flag
Ti1 N3 1.897(2) . ?
Ti1 N4 1.925(2) . ?
Ti1 N5 1.928(2) . ?
Ti1 N1 2.080(2) . ?
Ti1 N2 2.264(2) . ?
Ti1 C21 2.544(2) . ?
Ti1 Ti1 6.8561(12) 6 ?
O1 C6 1.383(2) 6 ?
O1 C6 1.383(2) . ?
N1 C21 1.332(3) . ?
N1 C10 1.475(3) . ?
N2 C21 1.320(3) . ?
N2 C13 1.464(3) . ?
N3 C15 1.451(3) . ?
N3 C16 1.458(3) . ?
N4 C17 1.447(3) . ?
N4 C18 1.447(4) . ?
N5 C20 1.450(3) . ?
N5 C19 1.469(3) . ?
C1 C6 1.392(3) . ?
C1 C2 1.393(3) . ?
C1 C21 1.506(3) . ?
C2 C3 1.381(4) . ?
C3 C4 1.381(4) . ?
C4 C5 1.402(3) . ?
C5 C6 1.393(3) . ?
C5 C7 1.522(3) . ?
C7 C5 1.522(3) 6 ?
C7 C8 1.535(3) 6 ?
C7 C8 1.535(3) . ?
C9 C10 1.514(4) . ?
C10 C11 1.518(4) . ?
C12 C13 1.520(4) . ?
C13 C14 1.519(4) . ?

loop_
_geom_torsion_atom_site_label_1
_geom_torsion_atom_site_label_2
_geom_torsion_atom_site_label_3
_geom_torsion_atom_site_label_4
_geom_torsion
_geom_torsion_site_symmetry_1
_geom_torsion_site_symmetry_2
_geom_torsion_site_symmetry_3
_geom_torsion_site_symmetry_4
_geom_torsion_publ_flag
N3 Ti1 N1 C21 72.93(15) . . . . ?
N4 Ti1 N1 C21 176.72(14) . . . . ?
N5 Ti1 N1 C21 -78.64(17) . . . . ?
N2 Ti1 N1 C21 -13.91(12) . . . . ?
Ti1 Ti1 N1 C21 -112.37(15) 6 . . . ?
N3 Ti1 N1 C10 -81.8(3) . . . . ?
N4 Ti1 N1 C10 22.0(3) . . . . ?
N5 Ti1 N1 C10 126.6(3) . . . . ?
N2 Ti1 N1 C10 -168.7(3) . . . . ?
C21 Ti1 N1 C10 -154.8(3) . . . . ?
Ti1 Ti1 N1 C10 92.9(3) 6 . . . ?
N3 Ti1 N2 C21 -98.33(14) . . . . ?
N4 Ti1 N2 C21 40.8(3) . . . . ?
N5 Ti1 N2 C21 152.26(14) . . . . ?
N1 Ti1 N2 C21 14.04(13) . . . . ?
Ti1 Ti1 N2 C21 64.03(12) 6 . . . ?
N3 Ti1 N2 C13 42.4(3) . . . . ?
N4 Ti1 N2 C13 -178.5(2) . . . . ?
N5 Ti1 N2 C13 -67.0(3) . . . . ?
N1 Ti1 N2 C13 154.8(3) . . . . ?
C21 Ti1 N2 C13 140.7(3) . . . . ?
Ti1 Ti1 N2 C13 -155.2(3) 6 . . . ?
N4 Ti1 N3 C15 95.1(3) . . . . ?
N5 Ti1 N3 C15 -4.5(3) . . . . ?
N1 Ti1 N3 C15 -162.7(2) . . . . ?
N2 Ti1 N3 C15 -100.5(3) . . . . ?
C21 Ti1 N3 C15 -132.1(2) . . . . ?
Ti1 Ti1 N3 C15 -176.0(2) 6 . . . ?
N4 Ti1 N3 C16 -82.1(2) . . . . ?
N5 Ti1 N3 C16 178.3(2) . . . . ?
N1 Ti1 N3 C16 20.0(2) . . . . ?
N2 Ti1 N3 C16 82.2(2) . . . . ?
C21 Ti1 N3 C16 50.7(2) . . . . ?
Ti1 Ti1 N3 C16 6.8(4) 6 . . . ?
N3 Ti1 N4 C17 12.0(2) . . . . ?
N5 Ti1 N4 C17 122.1(2) . . . . ?
N1 Ti1 N4 C17 -103.5(2) . . . . ?
N2 Ti1 N4 C17 -127.0(2) . . . . ?
C21 Ti1 N4 C17 -101.4(2) . . . . ?
Ti1 Ti1 N4 C17 -149.9(2) 6 . . . ?
N3 Ti1 N4 C18 -165.1(2) . . . . ?
N5 Ti1 N4 C18 -54.9(2) . . . . ?
N1 Ti1 N4 C18 79.4(2) . . . . ?
N2 Ti1 N4 C18 55.9(3) . . . . ?
C21 Ti1 N4 C18 81.6(2) . . . . ?
Ti1 Ti1 N4 C18 33.0(2) 6 . . . ?
N3 Ti1 N5 C20 -115.4(2) . . . . ?
N4 Ti1 N5 C20 142.4(2) . . . . ?
N1 Ti1 N5 C20 37.2(3) . . . . ?
N2 Ti1 N5 C20 -15.3(2) . . . . ?
C21 Ti1 N5 C20 0.9(3) . . . . ?
Ti1 Ti1 N5 C20 62.0(2) 6 . . . ?
N3 Ti1 N5 C19 68.2(2) . . . . ?
N4 Ti1 N5 C19 -34.0(2) . . . . ?
N1 Ti1 N5 C19 -139.2(2) . . . . ?
N2 Ti1 N5 C19 168.3(2) . . . . ?
C21 Ti1 N5 C19 -175.5(2) . . . . ?
Ti1 Ti1 N5 C19 -114.4(2) 6 . . . ?
C6 C1 C2 C3 -2.7(4) . . . . ?
C21 C1 C2 C3 173.4(2) . . . . ?
C1 C2 C3 C4 -3.1(4) . . . . ?
C2 C3 C4 C5 3.8(4) . . . . ?
C3 C4 C5 C6 1.3(3) . . . . ?
C3 C4 C5 C7 -174.9(2) . . . . ?
C6 O1 C6 C1 -174.4(2) 6 . . . ?
C6 O1 C6 C5 5.65(15) 6 . . . ?
C2 C1 C6 O1 -171.84(18) . . . . ?
C21 C1 C6 O1 12.3(3) . . . . ?
C2 C1 C6 C5 8.1(3) . . . . ?
C21 C1 C6 C5 -167.7(2) . . . . ?
C4 C5 C6 O1 172.55(18) . . . . ?
C7 C5 C6 O1 -11.2(3) . . . . ?
C4 C5 C6 C1 -7.4(3) . . . . ?
C7 C5 C6 C1 168.84(17) . . . . ?
C6 C5 C7 C5 5.35(14) . . . 6 ?
C4 C5 C7 C5 -178.5(2) . . . 6 ?
C6 C5 C7 C8 -115.0(2) . . . 6 ?
C4 C5 C7 C8 61.1(3) . . . 6 ?
C6 C5 C7 C8 124.4(2) . . . . ?
C4 C5 C7 C8 -59.5(3) . . . . ?
C21 N1 C10 C9 -100.5(3) . . . . ?
Ti1 N1 C10 C9 49.8(4) . . . . ?
C21 N1 C10 C11 136.5(2) . . . . ?
Ti1 N1 C10 C11 -73.2(3) . . . . ?
C21 N2 C13 C14 -88.5(3) . . . . ?
Ti1 N2 C13 C14 139.3(2) . . . . ?
C21 N2 C13 C12 148.1(2) . . . . ?
Ti1 N2 C13 C12 15.9(4) . . . . ?
C13 N2 C21 N1 -174.3(2) . . . . ?
Ti1 N2 C21 N1 -21.18(18) . . . . ?
C13 N2 C21 C1 -1.6(3) . . . . ?
Ti1 N2 C21 C1 151.53(19) . . . . ?
C13 N2 C21 Ti1 -153.2(2) . . . . ?
C10 N1 C21 N2 -175.0(2) . . . . ?
Ti1 N1 C21 N2 23.2(2) . . . . ?
C10 N1 C21 C1 12.4(3) . . . . ?
Ti1 N1 C21 C1 -149.48(19) . . . . ?
C10 N1 C21 Ti1 161.8(2) . . . . ?
C6 C1 C21 N2 100.5(3) . . . . ?
C2 C1 C21 N2 -75.3(3) . . . . ?
C6 C1 C21 N1 -87.5(3) . . . . ?
C2 C1 C21 N1 96.7(3) . . . . ?
C6 C1 C21 Ti1 -164.8(3) . . . . ?
C2 C1 C21 Ti1 19.3(5) . . . . ?
N3 Ti1 C21 N2 87.36(14) . . . . ?
N4 Ti1 C21 N2 -160.17(14) . . . . ?
N5 Ti1 C21 N2 -32.51(16) . . . . ?
N1 Ti1 C21 N2 -156.0(2) . . . . ?
Ti1 Ti1 C21 N2 -106.06(13) 6 . . . ?
N3 Ti1 C21 N1 -116.63(14) . . . . ?
N4 Ti1 C21 N1 -4.16(17) . . . . ?
N5 Ti1 C21 N1 123.50(15) . . . . ?
N2 Ti1 C21 N1 156.0(2) . . . . ?
Ti1 Ti1 C21 N1 49.95(12) 6 . . . ?
N3 Ti1 C21 C1 -21.8(4) . . . . ?
N4 Ti1 C21 C1 90.7(4) . . . . ?
N5 Ti1 C21 C1 -141.6(4) . . . . ?
N1 Ti1 C21 C1 94.9(4) . . . . ?
N2 Ti1 C21 C1 -109.1(4) . . . . ?
Ti1 Ti1 C21 C1 144.8(4) 6 . . . ?
